data_7245702
loop_
_publ_author_name
'Kusumoto, Sotaro'
'Atoini, Youssef'
'Masuda, Shunya'
'Koide, Yoshihiro'
'Kim, Jee Young'
'Hayami, Shinya'
'Kim, Yang'
'Harrowfield, Jack'
'Thu\'ery, Pierre'

_publ_section_title
;
 Varied role of organic carboxylate dizwitterions and anionic donors in
 mixed-ligand uranyl ion coordination polymers
;
_journal_name_full CrystEngComm
_journal_paper_doi 10.1039/D2CE01187E
_journal_year 2022
_chemical_formula_sum 'C86 H96 N6 O34 S2 U2'
_chemical_formula_weight 2297.86
_space_group_crystal_system triclinic
_space_group_IT_number 2
_space_group_name_Hall '-P 1'
_space_group_name_H-M_alt 'P -1'
_atom_sites_solution_hydrogens mixed
_audit_update_record
;
2022-08-23 deposited with the CCDC.	2022-10-21 downloaded from the CCDC.
;
_cell_angle_alpha 96.2142(11)
_cell_angle_beta 90.5305(15)
_cell_angle_gamma 91.3134(17)
_cell_formula_units_Z 1
_cell_length_a 9.2147(4)
_cell_length_b 14.8422(5)
_cell_length_c 17.7684(5)
_cell_measurement_reflns_used 9833
_cell_measurement_temperature 100(2)
_cell_measurement_theta_max 33.1211
_cell_measurement_theta_min 2.4786
_cell_volume 2415.04(15)
_computing_cell_refinement 'SAINT V8.40B (Bruker AXS LLC, 2019)'
_computing_data_collection 'Bruker Instrument Service vV6.2.16'
_computing_data_reduction 'SAINT V8.40B (Bruker AXS LLC, 2019)'
_computing_molecular_graphics 'shelXle (C.B. Huebschle, rev 1328)'
_computing_structure_refinement 'SHELXL-2019/1 (Sheldrick, 2019)'
_computing_structure_solution 'XT, VERSION 2018/2'
_diffrn_ambient_temperature 100(2)
_diffrn_detector_area_resol_mean 7.41
_diffrn_detector_type 'Bruker PHOTON III area detector'
_diffrn_measured_fraction_theta_full 0.999
_diffrn_measured_fraction_theta_max 0.999
_diffrn_measurement_device 'Kappa diffractometer'
_diffrn_measurement_device_type 'Bruker D8 Quest'
_diffrn_measurement_method '\f and \w scans'
_diffrn_radiation_monochromator 'multilayer mirror optics'
_diffrn_radiation_type MoK\a
_diffrn_radiation_wavelength 0.71073
_diffrn_reflns_av_R_equivalents 0.0354
_diffrn_reflns_av_unetI/netI 0.0222
_diffrn_reflns_limit_h_max 12
_diffrn_reflns_limit_h_min -12
_diffrn_reflns_limit_k_max 20
_diffrn_reflns_limit_k_min -20
_diffrn_reflns_limit_l_max 24
_diffrn_reflns_limit_l_min -23
_diffrn_reflns_number 93059
_diffrn_reflns_theta_full 28.70
_diffrn_reflns_theta_max 28.70
_diffrn_reflns_theta_min 1.70
_diffrn_source 'microfocus sealed X-ray tube'
_diffrn_source_current 1.4
_diffrn_source_type 'Incoatec I\ms 70 W'
_diffrn_source_voltage 50
_exptl_absorpt_coefficient_mu 3.476
_exptl_absorpt_correction_T_max 0.74
_exptl_absorpt_correction_T_min 0.44
_exptl_absorpt_correction_type multi-scan
_exptl_absorpt_process_details
;
Krause, L., Herbst-Irmer, R., Sheldrick, G. M., Stalke, D. (2015).
"Comparison of silver and molybdenum microfocus X-ray sources for
single-crystal structure determination"
J. Appl. Cryst. 48, 3-10.
doi:10.1107/S1600576714022985
;
_exptl_crystal_colour 'translucent light yellow'
_exptl_crystal_density_diffrn 1.580
_exptl_crystal_density_method 'not measured'
_exptl_crystal_description irregular
_exptl_crystal_F_000 1142
_exptl_crystal_size_max 0.118
_exptl_crystal_size_mid 0.090
_exptl_crystal_size_min 0.086
_refine_diff_density_max 2.846
_refine_diff_density_min -1.201
_refine_ls_extinction_method none
_refine_ls_goodness_of_fit_ref 1.067
_refine_ls_hydrogen_treatment mixed
_refine_ls_matrix_type full
_refine_ls_number_parameters 616
_refine_ls_number_reflns 12483
_refine_ls_number_restraints 24
_refine_ls_restrained_S_all 1.095
_refine_ls_R_factor_all 0.0225
_refine_ls_R_factor_gt 0.0209
_refine_ls_shift/su_max 0.001
_refine_ls_shift/su_mean 0.000
_refine_ls_structure_factor_coef Fsqd
_refine_ls_weighting_details 'w=1/[\s^2^(Fo^2^)+(0.0225P)^2^+3.5119P] where P=(Fo^2^+2Fc^2^)/3'
_refine_ls_weighting_scheme calc
_refine_ls_wR_factor_gt 0.0521
_refine_ls_wR_factor_ref 0.0528
_reflns_number_gt 11921
_reflns_number_total 12483
_reflns_threshold_expression 'I > 2\s(I)'
_cod_data_source_file d2ce01187e1.cif
_cod_data_source_block 2
_cod_depositor_comments
;
The following automatic conversions were performed:

data item '_exptl_absorpt_correction_type' value 'Multi-Scan' was
changed to 'multi-scan' in accordance with the
/home/data/users/saulius/crontab/automatic-downloads/rss-feeds/RSC/lib/dictionaries/cif_core.dic
dictionary named 'cif_core.dic' version 2.4.2 last updated on
2011-04-26.

Automatic conversion script
Id: cif_fix_values 7556 2019-12-06 15:28:31Z antanas 
;
_cod_database_code 7245702

loop_
_space_group_symop_operation_xyz
'x, y, z'
'-x, -y, -z'

loop_
_atom_site_type_symbol
_atom_site_label
_atom_site_fract_x
_atom_site_fract_y
_atom_site_fract_z
_atom_site_U_iso_or_equiv
_atom_site_adp_type
_atom_site_calc_flag
_atom_site_refinement_flags_adp
_atom_site_refinement_flags_occupancy
_atom_site_refinement_flags_posn
_atom_site_occupancy
_atom_site_disorder_assembly
_atom_site_disorder_group
U U1 0.59384(2) 0.37894(2) 0.66319(2) 0.01163(3) Uani d . . . 1 . .
S S1 0.78190(6) 0.83657(4) 0.90855(3) 0.01670(10) Uani d . . . 1 . .
O O1 0.66622(17) 0.44840(10) 0.59632(9) 0.0168(3) Uani d . . . 1 . .
O O2 0.51844(17) 0.31091(11) 0.73022(9) 0.0171(3) Uani d . . . 1 . .
O O3 0.37142(17) 0.36881(12) 0.59641(9) 0.0220(3) Uani d . . . 1 . .
O O4 0.2527(3) 0.24163(17) 0.61754(18) 0.0740(10) Uani d U . . 1 . .
O O5 -0.64599(18) -0.25603(10) 0.42286(9) 0.0193(3) Uani d . . . 1 . .
O O6 -0.6537(5) -0.13830(18) 0.50914(14) 0.0808(11) Uani d U . . 1 . .
O O7 0.81856(16) 0.33541(11) 0.71089(9) 0.0177(3) Uani d . . . 1 . .
O O8 0.98119(18) 0.43148(13) 0.66740(10) 0.0255(4) Uani d . . . 1 . .
O O9 0.67918(17) 0.50199(11) 0.76058(9) 0.0190(3) Uani d . . . 1 . .
O O10 0.45076(16) 0.50425(10) 0.72362(9) 0.0165(3) Uani d . . . 1 . .
O O11 0.90297(18) 0.77925(12) 0.92259(10) 0.0244(4) Uani d . . . 1 . .
O O12 0.7385(2) 0.89354(12) 0.97630(9) 0.0259(4) Uani d . . . 1 . .
O O13 0.80319(18) 0.88798(11) 0.84418(9) 0.0203(3) Uani d . . . 1 . .
O O14 1.1166(2) 0.82222(13) 1.03709(11) 0.0282(4) Uani d . . D 1 . .
H H14A 1.063(3) 0.820(2) 0.9982(12) 0.042000 Uiso d U . D 1 . .
H H14B 1.184(3) 0.8594(19) 1.0316(17) 0.042000 Uiso d U . D 1 . .
O O15 1.3550(2) 0.93117(14) 1.03552(16) 0.0456(6) Uani d . . D 1 . .
H H15A 1.390(5) 0.928(3) 1.0786(12) 0.068000 Uiso d U . D 1 . .
H H15B 1.332(5) 0.9858(11) 1.034(2) 0.068000 Uiso d U . D 1 . .
O O16 1.5985(2) 0.88654(18) 1.11507(12) 0.0421(5) Uani d . . D 1 . .
H H16A 1.658(3) 0.888(3) 1.0797(14) 0.063000 Uiso d U . D 1 . .
H H16B 1.642(4) 0.868(3) 1.1514(14) 0.063000 Uiso d U . D 1 . .
O O17 0.9260(3) 1.06868(17) 0.82706(15) 0.0510(6) Uani d . . D 1 . .
H H17A 0.923(5) 1.0134(10) 0.831(2) 0.077000 Uiso d U . D 1 . .
H H17B 0.956(5) 1.076(3) 0.7841(13) 0.077000 Uiso d U . D 1 . .
N N1 -0.06136(19) 0.37417(12) 0.43201(10) 0.0147(3) Uani d . . . 1 . .
N N2 -0.5078(2) 0.00896(12) 0.28562(10) 0.0154(3) Uani d . . . 1 . .
N N3 1.2310(2) 0.34279(13) 0.89260(10) 0.0157(3) Uani d . . . 1 . .
C C1 0.2663(3) 0.31114(17) 0.58787(15) 0.0275(5) Uani d . . . 1 . .
C C2 0.1484(2) 0.33441(16) 0.53352(13) 0.0189(4) Uani d . . . 1 . .
C C3 0.0148(3) 0.28863(18) 0.52913(14) 0.0257(5) Uani d . . . 1 . .
H H3 -0.004832 0.242787 0.561273 0.031000 Uiso calc U . R 1 . .
C C4 -0.0890(3) 0.30988(17) 0.47804(13) 0.0224(5) Uani d . . . 1 . .
H H4 -0.180620 0.278930 0.475352 0.027000 Uiso calc U . R 1 . .
C C5 0.0666(2) 0.42034(14) 0.43532(12) 0.0148(4) Uani d . . . 1 . .
H H5 0.083803 0.465944 0.402624 0.018000 Uiso calc U . R 1 . .
C C6 0.1733(2) 0.40124(15) 0.48647(12) 0.0154(4) Uani d . . . 1 . .
H H6 0.263282 0.434054 0.489139 0.018000 Uiso calc U . R 1 . .
C C7 -0.1754(2) 0.39680(15) 0.37650(13) 0.0189(4) Uani d . . . 1 . .
H H7A -0.129294 0.429971 0.337236 0.023000 Uiso calc U . R 1 . .
H H7B -0.246939 0.437128 0.403223 0.023000 Uiso calc U . R 1 . .
C C8 -0.2532(2) 0.31300(14) 0.33894(12) 0.0144(4) Uani d . . . 1 . .
C C9 -0.1783(2) 0.25435(15) 0.28635(12) 0.0163(4) Uani d . . . 1 . .
C C10 -0.2485(2) 0.17503(15) 0.25247(12) 0.0162(4) Uani d . . . 1 . .
C C11 -0.3957(2) 0.15956(14) 0.26738(11) 0.0134(4) Uani d . . . 1 . .
C C12 -0.4718(2) 0.22001(14) 0.31808(11) 0.0129(4) Uani d . . . 1 . .
C C13 -0.3982(2) 0.29543(14) 0.35678(11) 0.0132(4) Uani d . . . 1 . .
C C14 -0.0228(3) 0.27533(18) 0.26587(15) 0.0264(5) Uani d . . . 1 . .
H H14C 0.000371 0.339486 0.281290 0.040000 Uiso calc U . R 1 . .
H H14D -0.010940 0.262393 0.211042 0.040000 Uiso calc U . R 1 . .
H H14E 0.042804 0.237676 0.292050 0.040000 Uiso calc U . R 1 . .
C C15 -0.1678(3) 0.10761(18) 0.19996(17) 0.0300(6) Uani d . . . 1 . .
H H15C -0.185523 0.046459 0.214359 0.045000 Uiso calc U . R 1 . .
H H15D -0.063520 0.122312 0.203544 0.045000 Uiso calc U . R 1 . .
H H15E -0.201684 0.110226 0.147823 0.045000 Uiso calc U . R 1 . .
C C16 -0.6298(2) 0.20309(16) 0.33411(13) 0.0198(4) Uani d . . . 1 . .
H H16C -0.638430 0.175640 0.381655 0.030000 Uiso calc U . R 1 . .
H H16D -0.673083 0.161931 0.292675 0.030000 Uiso calc U . R 1 . .
H H16E -0.680552 0.260680 0.338411 0.030000 Uiso calc U . R 1 . .
C C17 -0.4782(3) 0.35376(16) 0.41657(13) 0.0202(4) Uani d . . . 1 . .
H H17C -0.540446 0.395156 0.392352 0.030000 Uiso calc U . R 1 . .
H H17D -0.408113 0.388951 0.450383 0.030000 Uiso calc U . R 1 . .
H H17E -0.538133 0.315141 0.445887 0.030000 Uiso calc U . R 1 . .
C C18 -0.4731(2) 0.07578(14) 0.23019(12) 0.0157(4) Uani d . . . 1 . .
H H18A -0.564301 0.093310 0.206404 0.019000 Uiso calc U . R 1 . .
H H18B -0.411419 0.046552 0.189695 0.019000 Uiso calc U . R 1 . .
C C19 -0.4333(3) 0.01060(16) 0.35079(13) 0.0233(5) Uani d . . . 1 . .
H H19 -0.354956 0.052911 0.361503 0.028000 Uiso calc U . R 1 . .
C C20 -0.4697(3) -0.04888(17) 0.40242(14) 0.0271(5) Uani d . . . 1 . .
H H20 -0.417890 -0.046713 0.449081 0.032000 Uiso calc U . R 1 . .
C C21 -0.5820(3) -0.11178(16) 0.38612(13) 0.0249(5) Uani d . . . 1 . .
C C22 -0.6531(3) -0.11497(16) 0.31694(13) 0.0236(5) Uani d . . . 1 . .
H H22 -0.727054 -0.159613 0.303426 0.028000 Uiso calc U . R 1 . .
C C23 -0.6157(3) -0.05270(15) 0.26780(13) 0.0196(4) Uani d . . . 1 . .
H H23 -0.666349 -0.053298 0.220942 0.023000 Uiso calc U . R 1 . .
C C24 -0.6287(4) -0.17310(18) 0.44476(14) 0.0340(7) Uani d . . . 1 . .
C C25 0.9407(2) 0.37783(15) 0.71133(12) 0.0163(4) Uani d . . . 1 . .
C C26 1.0443(2) 0.36011(14) 0.77427(12) 0.0149(4) Uani d . . . 1 . .
C C27 1.1817(2) 0.40059(15) 0.77681(12) 0.0169(4) Uani d . . . 1 . .
H H27 1.212056 0.434849 0.737347 0.020000 Uiso calc U . R 1 . .
C C28 1.2738(2) 0.39103(15) 0.83651(12) 0.0171(4) Uani d . . . 1 . .
H H28 1.368034 0.418575 0.838205 0.021000 Uiso calc U . R 1 . .
C C29 1.1009(2) 0.29983(16) 0.89022(13) 0.0188(4) Uani d . . . 1 . .
H H29 1.074761 0.263982 0.929368 0.023000 Uiso calc U . R 1 . .
C C30 1.0051(2) 0.30741(15) 0.83135(13) 0.0182(4) Uani d . . . 1 . .
H H30 0.913121 0.276951 0.829748 0.022000 Uiso calc U . R 1 . .
C C31 1.3307(3) 0.33478(16) 0.95862(12) 0.0198(4) Uani d . . . 1 . .
H H31A 1.396711 0.283836 0.945837 0.024000 Uiso calc U . R 1 . .
H H31B 1.272487 0.320902 1.002671 0.024000 Uiso calc U . R 1 . .
C C32 1.4194(2) 0.42042(16) 0.97973(12) 0.0174(4) Uani d . . . 1 . .
C C33 1.3540(2) 0.49406(16) 1.02149(12) 0.0180(4) Uani d . . . 1 . .
C C34 1.5652(2) 0.42581(16) 0.95750(12) 0.0178(4) Uani d . . . 1 . .
C C35 1.1963(2) 0.48963(19) 1.04458(14) 0.0249(5) Uani d . . . 1 . .
H H35A 1.190828 0.488370 1.099509 0.037000 Uiso calc U . R 1 . .
H H35B 1.149409 0.434631 1.018918 0.037000 Uiso calc U . R 1 . .
H H35C 1.146649 0.543021 1.030229 0.037000 Uiso calc U . R 1 . .
C C36 1.6373(3) 0.34847(17) 0.91113(14) 0.0237(5) Uani d . . . 1 . .
H H36A 1.706851 0.320514 0.943035 0.036000 Uiso calc U . R 1 . .
H H36B 1.688455 0.371517 0.868770 0.036000 Uiso calc U . R 1 . .
H H36C 1.563500 0.303181 0.891484 0.036000 Uiso calc U . R 1 . .
C C37 0.5573(2) 0.53936(15) 0.76388(12) 0.0158(4) Uani d . . . 1 . .
C C38 0.5357(2) 0.62411(14) 0.81509(11) 0.0146(4) Uani d . . . 1 . .
C C39 0.6541(2) 0.68122(14) 0.83676(11) 0.0149(4) Uani d . . . 1 . .
H H39 0.748742 0.665940 0.819769 0.018000 Uiso calc U . R 1 . .
C C40 0.6321(2) 0.76117(14) 0.88373(11) 0.0146(4) Uani d . . . 1 . .
C C41 0.4948(2) 0.78220(15) 0.91102(12) 0.0171(4) Uani d . . . 1 . .
H H41 0.480935 0.836213 0.943763 0.021000 Uiso calc U . R 1 . .
C C42 0.3777(2) 0.72361(16) 0.89009(12) 0.0185(4) Uani d . . . 1 . .
H H42 0.283945 0.737151 0.909354 0.022000 Uiso calc U . R 1 . .
C C43 0.3973(2) 0.64562(15) 0.84127(12) 0.0169(4) Uani d . . . 1 . .
H H43 0.316616 0.606899 0.825676 0.020000 Uiso calc U . R 1 . .

loop_
_atom_site_aniso_label
_atom_site_aniso_U_11
_atom_site_aniso_U_22
_atom_site_aniso_U_33
_atom_site_aniso_U_12
_atom_site_aniso_U_13
_atom_site_aniso_U_23
U1 0.01062(4) 0.01213(4) 0.01210(4) -0.00089(2) -0.00238(2) 0.00162(2)
S1 0.0175(2) 0.0165(2) 0.0151(2) 0.00059(19) -0.00285(18) -0.00245(18)
O1 0.0177(7) 0.0146(7) 0.0187(7) -0.0002(6) 0.0003(6) 0.0047(6)
O2 0.0153(7) 0.0208(8) 0.0159(7) -0.0026(6) 0.0001(6) 0.0049(6)
O3 0.0158(7) 0.0317(9) 0.0177(7) -0.0004(7) -0.0061(6) -0.0004(7)
O4 0.094(2) 0.0380(13) 0.093(2) -0.0301(13) -0.0769(17) 0.0359(13)
O5 0.0249(8) 0.0130(7) 0.0197(7) -0.0019(6) 0.0029(6) 0.0015(6)
O6 0.172(3) 0.0386(13) 0.0278(11) -0.0415(17) 0.0187(16) -0.0047(10)
O7 0.0127(7) 0.0159(7) 0.0247(8) -0.0002(6) -0.0050(6) 0.0037(6)
O8 0.0177(8) 0.0335(10) 0.0281(9) -0.0028(7) -0.0051(7) 0.0170(7)
O9 0.0155(7) 0.0186(8) 0.0217(8) 0.0016(6) -0.0048(6) -0.0032(6)
O10 0.0131(7) 0.0173(7) 0.0186(7) -0.0010(6) -0.0010(6) 0.0001(6)
O11 0.0208(8) 0.0234(8) 0.0282(9) 0.0025(7) -0.0100(7) -0.0005(7)
O12 0.0299(9) 0.0264(9) 0.0188(8) -0.0031(7) 0.0016(7) -0.0091(7)
O13 0.0193(8) 0.0211(8) 0.0204(8) -0.0027(6) -0.0027(6) 0.0025(6)
O14 0.0226(9) 0.0291(10) 0.0336(10) -0.0081(7) -0.0081(7) 0.0087(8)
O15 0.0267(11) 0.0235(10) 0.0835(18) -0.0008(8) 0.0101(11) -0.0093(11)
O16 0.0426(12) 0.0580(15) 0.0245(10) -0.0003(11) 0.0052(9) -0.0014(10)
O17 0.0594(16) 0.0392(13) 0.0514(14) 0.0191(12) -0.0196(12) -0.0111(11)
N1 0.0120(8) 0.0165(8) 0.0151(8) -0.0011(7) -0.0027(6) 0.0000(7)
N2 0.0208(9) 0.0111(8) 0.0146(8) -0.0001(7) -0.0014(7) 0.0022(6)
N3 0.0148(8) 0.0186(9) 0.0142(8) 0.0013(7) -0.0018(6) 0.0043(7)
C1 0.0294(13) 0.0233(12) 0.0289(12) -0.0018(10) -0.0179(10) 0.0017(10)
C2 0.0188(10) 0.0197(11) 0.0181(10) -0.0023(8) -0.0056(8) 0.0024(8)
C3 0.0275(12) 0.0312(13) 0.0194(11) -0.0132(10) -0.0088(9) 0.0113(9)
C4 0.0182(10) 0.0310(13) 0.0183(10) -0.0116(9) -0.0034(8) 0.0066(9)
C5 0.0115(9) 0.0147(9) 0.0177(9) -0.0013(7) -0.0015(7) -0.0002(7)
C6 0.0126(9) 0.0162(10) 0.0164(9) -0.0004(8) -0.0018(7) -0.0024(8)
C7 0.0156(10) 0.0162(10) 0.0247(11) 0.0004(8) -0.0079(8) 0.0019(8)
C8 0.0129(9) 0.0140(9) 0.0167(9) 0.0001(7) -0.0046(7) 0.0033(7)
C9 0.0116(9) 0.0186(10) 0.0189(10) 0.0010(8) -0.0007(7) 0.0036(8)
C10 0.0146(9) 0.0152(10) 0.0189(10) 0.0028(8) 0.0010(8) 0.0021(8)
C11 0.0149(9) 0.0133(9) 0.0122(9) -0.0006(7) -0.0017(7) 0.0025(7)
C12 0.0118(9) 0.0157(9) 0.0117(9) -0.0002(7) -0.0012(7) 0.0037(7)
C13 0.0132(9) 0.0141(9) 0.0126(9) 0.0019(7) -0.0028(7) 0.0023(7)
C14 0.0141(10) 0.0306(13) 0.0337(13) -0.0034(9) 0.0033(9) -0.0001(10)
C15 0.0224(12) 0.0217(12) 0.0439(15) 0.0027(9) 0.0114(11) -0.0065(11)
C16 0.0147(10) 0.0235(11) 0.0210(10) -0.0024(8) 0.0018(8) 0.0021(9)
C17 0.0198(10) 0.0208(11) 0.0191(10) 0.0004(8) 0.0027(8) -0.0028(8)
C18 0.0196(10) 0.0146(10) 0.0134(9) -0.0031(8) -0.0013(8) 0.0039(7)
C19 0.0316(13) 0.0182(11) 0.0201(11) -0.0042(9) -0.0087(9) 0.0039(9)
C20 0.0445(15) 0.0184(11) 0.0185(11) -0.0037(10) -0.0103(10) 0.0051(9)
C21 0.0441(15) 0.0131(10) 0.0173(10) -0.0025(10) 0.0006(10) 0.0010(8)
C22 0.0335(13) 0.0156(10) 0.0214(11) -0.0074(9) -0.0007(9) 0.0021(8)
C23 0.0252(11) 0.0153(10) 0.0179(10) -0.0031(8) -0.0037(8) 0.0017(8)
C24 0.064(2) 0.0184(12) 0.0187(11) -0.0136(12) -0.0007(12) 0.0031(9)
C25 0.0130(9) 0.0176(10) 0.0187(10) 0.0026(8) -0.0016(8) 0.0033(8)
C26 0.0127(9) 0.0155(10) 0.0168(9) 0.0012(7) -0.0006(7) 0.0027(8)
C27 0.0139(9) 0.0215(11) 0.0162(9) -0.0006(8) -0.0004(8) 0.0061(8)
C28 0.0131(9) 0.0219(11) 0.0168(10) -0.0020(8) -0.0009(8) 0.0048(8)
C29 0.0173(10) 0.0204(11) 0.0198(10) -0.0017(8) 0.0005(8) 0.0083(8)
C30 0.0128(9) 0.0198(10) 0.0227(11) -0.0021(8) 0.0002(8) 0.0066(8)
C31 0.0205(10) 0.0254(11) 0.0143(10) 0.0007(9) -0.0059(8) 0.0068(8)
C32 0.0167(10) 0.0233(11) 0.0127(9) 0.0019(8) -0.0038(7) 0.0042(8)
C33 0.0129(9) 0.0283(12) 0.0131(9) 0.0026(8) -0.0029(7) 0.0039(8)
C34 0.0162(10) 0.0252(11) 0.0124(9) 0.0046(8) -0.0025(7) 0.0030(8)
C35 0.0138(10) 0.0377(14) 0.0226(11) 0.0008(9) 0.0009(8) 0.0009(10)
C36 0.0223(11) 0.0278(12) 0.0207(11) 0.0059(9) 0.0004(9) 0.0005(9)
C37 0.0163(10) 0.0161(10) 0.0153(9) -0.0019(8) -0.0003(7) 0.0032(8)
C38 0.0173(10) 0.0153(10) 0.0117(9) 0.0012(8) -0.0014(7) 0.0028(7)
C39 0.0162(9) 0.0163(10) 0.0124(9) 0.0018(8) -0.0009(7) 0.0017(7)
C40 0.0176(10) 0.0155(10) 0.0110(9) 0.0007(8) -0.0022(7) 0.0026(7)
C41 0.0211(10) 0.0162(10) 0.0143(9) 0.0038(8) 0.0006(8) 0.0017(8)
C42 0.0182(10) 0.0214(11) 0.0167(10) 0.0035(8) 0.0031(8) 0.0042(8)
C43 0.0171(10) 0.0176(10) 0.0164(10) -0.0011(8) -0.0017(8) 0.0045(8)

loop_
_atom_type_symbol
_atom_type_description
_atom_type_scat_dispersion_real
_atom_type_scat_dispersion_imag
_atom_type_scat_source
C C 0.0033 0.0016 'International Tables Vol C Tables 4.2.6.8 and 6.1.1.4'
H H 0.0000 0.0000 'International Tables Vol C Tables 4.2.6.8 and 6.1.1.4'
N N 0.0061 0.0033 'International Tables Vol C Tables 4.2.6.8 and 6.1.1.4'
O O 0.0106 0.0060 'International Tables Vol C Tables 4.2.6.8 and 6.1.1.4'
S S 0.1246 0.1234 'International Tables Vol C Tables 4.2.6.8 and 6.1.1.4'
U U -9.6767 9.6646 'International Tables Vol C Tables 4.2.6.8 and 6.1.1.4'

loop_
_geom_angle_atom_site_label_1
_geom_angle_atom_site_label_2
_geom_angle_atom_site_label_3
_geom_angle_site_symmetry_1
_geom_angle_site_symmetry_3
_geom_angle
_geom_angle_publ_flag
O2 U1 O1 . . 178.86(7) ?
O2 U1 O5 . 2_556 93.87(6) ?
O1 U1 O5 . 2_556 86.88(6) ?
O2 U1 O3 . . 89.76(7) ?
O1 U1 O3 . . 89.50(7) ?
O5 U1 O3 2_556 . 82.22(6) ?
O2 U1 O7 . . 84.27(6) ?
O1 U1 O7 . . 96.71(6) ?
O5 U1 O7 2_556 . 78.83(6) ?
O3 U1 O7 . . 159.66(6) ?
O2 U1 O10 . . 87.18(6) ?
O1 U1 O10 . . 91.79(6) ?
O5 U1 O10 2_556 . 157.24(6) ?
O3 U1 O10 . . 75.05(5) ?
O7 U1 O10 . . 123.85(5) ?
O2 U1 O9 . . 94.23(6) ?
O1 U1 O9 . . 85.54(6) ?
O5 U1 O9 2_556 . 149.29(6) ?
O3 U1 O9 . . 127.37(6) ?
O7 U1 O9 . . 72.59(5) ?
O10 U1 O9 . . 52.86(5) ?
O11 S1 O13 . . 113.57(11) ?
O11 S1 O12 . . 112.67(11) ?
O13 S1 O12 . . 112.39(11) ?
O11 S1 C40 . . 105.68(10) ?
O13 S1 C40 . . 105.86(10) ?
O12 S1 C40 . . 105.87(10) ?
C1 O3 U1 . . 135.12(16) ?
C24 O5 U1 . 2_556 149.00(17) ?
C25 O7 U1 . . 127.90(14) ?
C37 O9 U1 . . 93.10(13) ?
C37 O10 U1 . . 93.86(13) ?
H14A O14 H14B . . 106.8(16) ?
H15A O15 H15B . . 106.2(16) ?
H16A O16 H16B . . 107.5(17) ?
H17A O17 H17B . . 108.9(17) ?
C4 N1 C5 . . 121.25(19) ?
C4 N1 C7 . . 119.88(18) ?
C5 N1 C7 . . 118.86(18) ?
C19 N2 C23 . . 120.98(19) ?
C19 N2 C18 . . 120.83(18) ?
C23 N2 C18 . . 118.20(18) ?
C29 N3 C28 . . 121.28(19) ?
C29 N3 C31 . . 118.82(18) ?
C28 N3 C31 . . 119.88(18) ?
O4 C1 O3 . . 127.2(2) ?
O4 C1 C2 . . 118.5(2) ?
O3 C1 C2 . . 114.3(2) ?
C6 C2 C3 . . 118.7(2) ?
C6 C2 C1 . . 120.1(2) ?
C3 C2 C1 . . 121.2(2) ?
C4 C3 C2 . . 119.9(2) ?
C4 C3 H3 . . 120.100000 ?
C2 C3 H3 . . 120.100000 ?
N1 C4 C3 . . 120.3(2) ?
N1 C4 H4 . . 119.800000 ?
C3 C4 H4 . . 119.800000 ?
N1 C5 C6 . . 120.0(2) ?
N1 C5 H5 . . 120.000000 ?
C6 C5 H5 . . 120.000000 ?
C2 C6 C5 . . 119.8(2) ?
C2 C6 H6 . . 120.100000 ?
C5 C6 H6 . . 120.100000 ?
N1 C7 C8 . . 111.95(17) ?
N1 C7 H7A . . 109.200000 ?
C8 C7 H7A . . 109.200000 ?
N1 C7 H7B . . 109.200000 ?
C8 C7 H7B . . 109.200000 ?
H7A C7 H7B . . 107.900000 ?
C13 C8 C9 . . 121.39(19) ?
C13 C8 C7 . . 119.65(19) ?
C9 C8 C7 . . 118.96(19) ?
C8 C9 C10 . . 119.42(19) ?
C8 C9 C14 . . 121.0(2) ?
C10 C9 C14 . . 119.6(2) ?
C11 C10 C9 . . 119.21(19) ?
C11 C10 C15 . . 120.2(2) ?
C9 C10 C15 . . 120.6(2) ?
C10 C11 C12 . . 121.10(19) ?
C10 C11 C18 . . 119.77(19) ?
C12 C11 C18 . . 119.11(18) ?
C11 C12 C13 . . 119.59(19) ?
C11 C12 C16 . . 120.96(19) ?
C13 C12 C16 . . 119.40(19) ?
C8 C13 C12 . . 118.97(19) ?
C8 C13 C17 . . 122.51(19) ?
C12 C13 C17 . . 118.51(19) ?
C9 C14 H14C . . 109.500000 ?
C9 C14 H14D . . 109.500000 ?
H14C C14 H14D . . 109.500000 ?
C9 C14 H14E . . 109.500000 ?
H14C C14 H14E . . 109.500000 ?
H14D C14 H14E . . 109.500000 ?
C10 C15 H15C . . 109.500000 ?
C10 C15 H15D . . 109.500000 ?
H15C C15 H15D . . 109.500000 ?
C10 C15 H15E . . 109.500000 ?
H15C C15 H15E . . 109.500000 ?
H15D C15 H15E . . 109.500000 ?
C12 C16 H16C . . 109.500000 ?
C12 C16 H16D . . 109.500000 ?
H16C C16 H16D . . 109.500000 ?
C12 C16 H16E . . 109.500000 ?
H16C C16 H16E . . 109.500000 ?
H16D C16 H16E . . 109.500000 ?
C13 C17 H17C . . 109.500000 ?
C13 C17 H17D . . 109.500000 ?
H17C C17 H17D . . 109.500000 ?
C13 C17 H17E . . 109.500000 ?
H17C C17 H17E . . 109.500000 ?
H17D C17 H17E . . 109.500000 ?
N2 C18 C11 . . 112.13(17) ?
N2 C18 H18A . . 109.200000 ?
C11 C18 H18A . . 109.200000 ?
N2 C18 H18B . . 109.200000 ?
C11 C18 H18B . . 109.200000 ?
H18A C18 H18B . . 107.900000 ?
N2 C19 C20 . . 120.3(2) ?
N2 C19 H19 . . 119.900000 ?
C20 C19 H19 . . 119.900000 ?
C19 C20 C21 . . 119.8(2) ?
C19 C20 H20 . . 120.100000 ?
C21 C20 H20 . . 120.100000 ?
C22 C21 C20 . . 118.8(2) ?
C22 C21 C24 . . 121.2(2) ?
C20 C21 C24 . . 120.0(2) ?
C23 C22 C21 . . 119.3(2) ?
C23 C22 H22 . . 120.300000 ?
C21 C22 H22 . . 120.300000 ?
N2 C23 C22 . . 120.6(2) ?
N2 C23 H23 . . 119.700000 ?
C22 C23 H23 . . 119.700000 ?
O6 C24 O5 . . 124.5(2) ?
O6 C24 C21 . . 118.3(2) ?
O5 C24 C21 . . 117.1(2) ?
O8 C25 O7 . . 127.3(2) ?
O8 C25 C26 . . 117.44(19) ?
O7 C25 C26 . . 115.25(19) ?
C27 C26 C30 . . 118.7(2) ?
C27 C26 C25 . . 118.82(19) ?
C30 C26 C25 . . 122.39(19) ?
C28 C27 C26 . . 119.8(2) ?
C28 C27 H27 . . 120.100000 ?
C26 C27 H27 . . 120.100000 ?
N3 C28 C27 . . 120.2(2) ?
N3 C28 H28 . . 119.900000 ?
C27 C28 H28 . . 119.900000 ?
N3 C29 C30 . . 120.4(2) ?
N3 C29 H29 . . 119.800000 ?
C30 C29 H29 . . 119.800000 ?
C29 C30 C26 . . 119.4(2) ?
C29 C30 H30 . . 120.300000 ?
C26 C30 H30 . . 120.300000 ?
N3 C31 C32 . . 112.02(18) ?
N3 C31 H31A . . 109.200000 ?
C32 C31 H31A . . 109.200000 ?
N3 C31 H31B . . 109.200000 ?
C32 C31 H31B . . 109.200000 ?
H31A C31 H31B . . 107.900000 ?
C33 C32 C34 . . 121.1(2) ?
C33 C32 C31 . . 118.9(2) ?
C34 C32 C31 . . 120.0(2) ?
C34 C33 C32 2_867 . 120.0(2) ?
C34 C33 C35 2_867 . 118.5(2) ?
C32 C33 C35 . . 121.5(2) ?
C33 C34 C32 2_867 . 119.0(2) ?
C33 C34 C36 2_867 . 118.8(2) ?
C32 C34 C36 . . 122.2(2) ?
C33 C35 H35A . . 109.500000 ?
C33 C35 H35B . . 109.500000 ?
H35A C35 H35B . . 109.500000 ?
C33 C35 H35C . . 109.500000 ?
H35A C35 H35C . . 109.500000 ?
H35B C35 H35C . . 109.500000 ?
C34 C36 H36A . . 109.500000 ?
C34 C36 H36B . . 109.500000 ?
H36A C36 H36B . . 109.500000 ?
C34 C36 H36C . . 109.500000 ?
H36A C36 H36C . . 109.500000 ?
H36B C36 H36C . . 109.500000 ?
O9 C37 O10 . . 120.2(2) ?
O9 C37 C38 . . 120.54(19) ?
O10 C37 C38 . . 119.30(19) ?
C39 C38 C43 . . 120.4(2) ?
C39 C38 C37 . . 119.76(19) ?
C43 C38 C37 . . 119.86(19) ?
C38 C39 C40 . . 119.2(2) ?
C38 C39 H39 . . 120.400000 ?
C40 C39 H39 . . 120.400000 ?
C41 C40 C39 . . 120.6(2) ?
C41 C40 S1 . . 119.99(16) ?
C39 C40 S1 . . 119.37(16) ?
C40 C41 C42 . . 119.6(2) ?
C40 C41 H41 . . 120.200000 ?
C42 C41 H41 . . 120.200000 ?
C43 C42 C41 . . 120.3(2) ?
C43 C42 H42 . . 119.900000 ?
C41 C42 H42 . . 119.900000 ?
C42 C43 C38 . . 119.9(2) ?
C42 C43 H43 . . 120.100000 ?
C38 C43 H43 . . 120.100000 ?

loop_
_geom_bond_atom_site_label_1
_geom_bond_atom_site_label_2
_geom_bond_site_symmetry_2
_geom_bond_distance
_geom_bond_publ_flag
U1 O2 . 1.7788(15) ?
U1 O1 . 1.7798(15) ?
U1 O5 2_556 2.3123(16) ?
U1 O3 . 2.3523(16) ?
U1 O7 . 2.3603(15) ?
U1 O10 . 2.4610(15) ?
U1 O9 . 2.4845(15) ?
S1 O11 . 1.4543(18) ?
S1 O13 . 1.4544(17) ?
S1 O12 . 1.4587(17) ?
S1 C40 . 1.779(2) ?
O3 C1 . 1.275(3) ?
O4 C1 . 1.213(3) ?
O5 C24 . 1.256(3) ?
O6 C24 . 1.229(4) ?
O7 C25 . 1.276(3) ?
O8 C25 . 1.229(3) ?
O9 C37 . 1.263(3) ?
O10 C37 . 1.276(3) ?
O14 H14A . 0.842(10) ?
O14 H14B . 0.837(10) ?
O15 H15A . 0.835(10) ?
O15 H15B . 0.847(10) ?
O16 H16A . 0.839(10) ?
O16 H16B . 0.835(10) ?
O17 H17A . 0.832(10) ?
O17 H17B . 0.833(10) ?
N1 C4 . 1.344(3) ?
N1 C5 . 1.348(3) ?
N1 C7 . 1.503(3) ?
N2 C19 . 1.339(3) ?
N2 C23 . 1.347(3) ?
N2 C18 . 1.503(3) ?
N3 C29 . 1.343(3) ?
N3 C28 . 1.346(3) ?
N3 C31 . 1.500(3) ?
C1 C2 . 1.517(3) ?
C2 C6 . 1.381(3) ?
C2 C3 . 1.389(3) ?
C3 C4 . 1.378(3) ?
C3 H3 . 0.950000 ?
C4 H4 . 0.950000 ?
C5 C6 . 1.387(3) ?
C5 H5 . 0.950000 ?
C6 H6 . 0.950000 ?
C7 C8 . 1.509(3) ?
C7 H7A . 0.990000 ?
C7 H7B . 0.990000 ?
C8 C13 . 1.401(3) ?
C8 C9 . 1.404(3) ?
C9 C10 . 1.404(3) ?
C9 C14 . 1.515(3) ?
C10 C11 . 1.402(3) ?
C10 C15 . 1.507(3) ?
C11 C12 . 1.405(3) ?
C11 C18 . 1.505(3) ?
C12 C13 . 1.406(3) ?
C12 C16 . 1.507(3) ?
C13 C17 . 1.505(3) ?
C14 H14C . 0.980000 ?
C14 H14D . 0.980000 ?
C14 H14E . 0.980000 ?
C15 H15C . 0.980000 ?
C15 H15D . 0.980000 ?
C15 H15E . 0.980000 ?
C16 H16C . 0.980000 ?
C16 H16D . 0.980000 ?
C16 H16E . 0.980000 ?
C17 H17C . 0.980000 ?
C17 H17D . 0.980000 ?
C17 H17E . 0.980000 ?
C18 H18A . 0.990000 ?
C18 H18B . 0.990000 ?
C19 C20 . 1.379(3) ?
C19 H19 . 0.950000 ?
C20 C21 . 1.385(4) ?
C20 H20 . 0.950000 ?
C21 C22 . 1.383(3) ?
C21 C24 . 1.515(3) ?
C22 C23 . 1.379(3) ?
C22 H22 . 0.950000 ?
C23 H23 . 0.950000 ?
C25 C26 . 1.513(3) ?
C26 C27 . 1.387(3) ?
C26 C30 . 1.392(3) ?
C27 C28 . 1.374(3) ?
C27 H27 . 0.950000 ?
C28 H28 . 0.950000 ?
C29 C30 . 1.378(3) ?
C29 H29 . 0.950000 ?
C30 H30 . 0.950000 ?
C31 C32 . 1.506(3) ?
C31 H31A . 0.990000 ?
C31 H31B . 0.990000 ?
C32 C33 . 1.404(3) ?
C32 C34 . 1.407(3) ?
C33 C34 2_867 1.402(3) ?
C33 C35 . 1.516(3) ?
C34 C36 . 1.509(3) ?
C35 H35A . 0.980000 ?
C35 H35B . 0.980000 ?
C35 H35C . 0.980000 ?
C36 H36A . 0.980000 ?
C36 H36B . 0.980000 ?
C36 H36C . 0.980000 ?
C37 C38 . 1.489(3) ?
C38 C39 . 1.391(3) ?
C38 C43 . 1.394(3) ?
C39 C40 . 1.395(3) ?
C39 H39 . 0.950000 ?
C40 C41 . 1.389(3) ?
C41 C42 . 1.393(3) ?
C41 H41 . 0.950000 ?
C42 C43 . 1.386(3) ?
C42 H42 . 0.950000 ?
C43 H43 . 0.950000 ?

loop_
_geom_hbond_atom_site_label_D
_geom_hbond_atom_site_label_H
_geom_hbond_atom_site_label_A
_geom_hbond_site_symmetry_A
_geom_hbond_distance_DH
_geom_hbond_distance_HA
_geom_hbond_distance_DA
_geom_hbond_angle_DHA
_geom_hbond_publ_flag
O14 H14A O11 . 0.842(10) 2.024(12) 2.830(2) 160.(3) ?
O14 H14B O15 . 0.837(10) 1.876(11) 2.700(3) 168.(3) ?
O15 H15A O16 . 0.835(10) 2.15(3) 2.772(4) 132.(4) ?
O15 H15B O12 2_777 0.847(10) 1.944(11) 2.788(3) 174.(4) ?
O16 H16A O12 1_655 0.839(10) 1.997(14) 2.804(3) 161.(3) ?
O17 H17A O13 . 0.832(10) 2.18(2) 2.934(3) 152.(5) ?
C4 H4 O5 2_456 0.950000 2.470000 3.162(3) 129.600000 ?
C4 H4 O6 2_456 0.950000 2.600000 3.466(4) 152.100000 ?
C5 H5 O1 2_666 0.950000 2.600000 3.196(3) 120.700000 ?
C5 H5 O8 2_666 0.950000 2.160000 3.043(3) 154.300000 ?
C6 H6 O1 2_666 0.950000 2.510000 3.151(3) 124.700000 ?
C7 H7A O8 2_666 0.990000 2.450000 3.249(3) 137.300000 ?
C18 H18A O13 2_566 0.990000 2.400000 3.383(3) 170.000000 ?
C18 H18B O16 1_344 0.990000 2.600000 3.373(3) 135.400000 ?
C19 H19 O6 2_456 0.950000 2.500000 3.050(3) 116.800000 ?
C23 H23 O17 2_566 0.950000 2.530000 3.297(3) 137.900000 ?
C27 H27 O10 1_655 0.950000 2.430000 3.097(3) 126.800000 ?
C29 H29 O14 2_767 0.950000 2.280000 3.058(3) 139.100000 ?
C41 H41 O15 1_455 0.950000 2.370000 3.251(3) 154.500000 ?
